data_7207465
loop_
_publ_author_name
'Kan, Wei-Qiu'
'Ma, Jian-Fang'
'Liu, Ying-Ying'
'Yang, Jin'
'Liu, Bo'

_publ_section_title
;
 0D, 2D and 3D metal phosphonates assembled from a new
 2&#x2032;-carboxybiphenyl-4-ylmethylphosphonic acid: Syntheses,
 topological structures and photoluminescent properties
;
_journal_issue 6
_journal_name_full CrystEngComm
_journal_page_first 2268
_journal_paper_doi 10.1039/c2ce06479k
_journal_volume 14
_journal_year 2012
_chemical_absolute_configuration unk
_chemical_formula_moiety 'C14 H11 Cu O5 P, (H2 O)'
_chemical_formula_sum 'C14 H13 Cu O6 P'
_chemical_formula_weight 371.75
_chemical_name_systematic
;
?
;
_space_group_IT_number 4
_symmetry_cell_setting monoclinic
_symmetry_space_group_name_Hall 'P 2yb'
_symmetry_space_group_name_H-M 'P 1 21 1'
_atom_sites_solution_hydrogens geom
_atom_sites_solution_primary direct
_atom_sites_solution_secondary difmap
_audit_creation_method SHELXL-97
_cell_angle_alpha 90.00
_cell_angle_beta 90.773(6)
_cell_angle_gamma 90.00
_cell_formula_units_Z 2
_cell_length_a 5.1625(3)
_cell_length_b 9.7839(6)
_cell_length_c 14.7090(13)
_cell_measurement_reflns_used 1235
_cell_measurement_temperature 293(2)
_cell_measurement_theta_max 29.1500
_cell_measurement_theta_min 3.4588
_cell_volume 742.87(9)
_computing_cell_refinement CrysAlis
_computing_data_collection 'CrysAlis (Oxford Diffraction, 2006)'
_computing_data_reduction CrysAlis
_computing_structure_refinement 'SHELXL-97 (Sheldrick, 1997)'
_computing_structure_solution 'SHELXL-97 (Sheldrick, 1997)'
_diffrn_ambient_temperature 293(2)
_diffrn_detector_area_resol_mean 10.0
_diffrn_measured_fraction_theta_full 0.980
_diffrn_measured_fraction_theta_max 0.980
_diffrn_measurement_device_type 'Oxford Diffraction Gemini R Ultra'
_diffrn_measurement_method '\w scan'
_diffrn_radiation_monochromator graphite
_diffrn_radiation_source 'fine-focus sealed tube'
_diffrn_radiation_type MoK\a
_diffrn_radiation_wavelength 0.71073
_diffrn_reflns_av_R_equivalents 0.0336
_diffrn_reflns_av_sigmaI/netI 0.0712
_diffrn_reflns_limit_h_max 6
_diffrn_reflns_limit_h_min -5
_diffrn_reflns_limit_k_max 11
_diffrn_reflns_limit_k_min -11
_diffrn_reflns_limit_l_max 17
_diffrn_reflns_limit_l_min -13
_diffrn_reflns_number 2700
_diffrn_reflns_theta_full 25.35
_diffrn_reflns_theta_max 25.35
_diffrn_reflns_theta_min 3.47
_exptl_absorpt_coefficient_mu 1.603
_exptl_absorpt_correction_T_max 1.00000
_exptl_absorpt_correction_T_min 0.93356
_exptl_absorpt_correction_type multi-scan
_exptl_absorpt_process_details
;
CrysAlis (Oxford Diffraction, 2006)
;
_exptl_crystal_colour green
_exptl_crystal_density_diffrn 1.662
_exptl_crystal_density_method 'not measured'
_exptl_crystal_description block
_exptl_crystal_F_000 378
_exptl_crystal_size_max 0.20
_exptl_crystal_size_mid 0.17
_exptl_crystal_size_min 0.15
_refine_diff_density_max 0.323
_refine_diff_density_min -0.394
_refine_diff_density_rms 0.070
_refine_ls_abs_structure_details 'Flack H D (1983), Acta Cryst. A39, 876-881'
_refine_ls_abs_structure_Flack 0.006(18)
_refine_ls_extinction_method none
_refine_ls_goodness_of_fit_ref 0.993
_refine_ls_hydrogen_treatment constr
_refine_ls_matrix_type full
_refine_ls_number_parameters 208
_refine_ls_number_reflns 2079
_refine_ls_number_restraints 7
_refine_ls_restrained_S_all 0.992
_refine_ls_R_factor_all 0.0442
_refine_ls_R_factor_gt 0.0394
_refine_ls_shift/su_max 0.003
_refine_ls_shift/su_mean 0.001
_refine_ls_structure_factor_coef Fsqd
_refine_ls_weighting_details 'calc w=1/[\s^2^(Fo^2^)+(0.0168P)^2^+0.0000P] where P=(Fo^2^+2Fc^2^)/3'
_refine_ls_weighting_scheme calc
_refine_ls_wR_factor_gt 0.0676
_refine_ls_wR_factor_ref 0.0709
_reflns_number_gt 1904
_reflns_number_total 2079
_reflns_threshold_expression >2\s(I)
_cod_data_source_file c2ce06479k.txt
_cod_data_source_block compound-1
_cod_original_sg_symbol_H-M p21
_cod_database_code 7207465

loop_
_symmetry_equiv_pos_as_xyz
'x, y, z'
'-x, y+1/2, -z'

loop_
_atom_site_label
_atom_site_type_symbol
_atom_site_fract_x
_atom_site_fract_y
_atom_site_fract_z
_atom_site_U_iso_or_equiv
_atom_site_adp_type
_atom_site_occupancy
_atom_site_symmetry_multiplicity
_atom_site_calc_flag
_atom_site_refinement_flags
Cu1 Cu 1.17773(9) 0.19124(5) 0.46672(4) 0.02567(17) Uani 1 1 d .
P1 P 1.3077(2) -0.10630(11) 0.55633(9) 0.0187(3) Uani 1 1 d .
O1 O 1.3603(5) 0.0209(3) 0.4988(2) 0.0216(8) Uani 1 1 d .
C5 C 0.9531(11) 0.2601(6) 0.8037(4) 0.0302(14) Uani 1 1 d .
C2 C 1.2197(11) 0.0464(6) 0.7156(4) 0.0321(14) Uani 1 1 d .
C3 C 1.2884(9) 0.1838(7) 0.7030(4) 0.0362(13) Uani 1 1 d .
H3 H 1.4242 0.2055 0.6646 0.043 Uiso 1 1 calc R
C8 C 0.8380(10) 0.3696(6) 0.8581(4) 0.0360(14) Uani 1 1 d .
C7 C 1.0101(10) 0.0189(6) 0.7695(4) 0.0317(13) Uani 1 1 d .
H7 H 0.9560 -0.0710 0.7774 0.038 Uiso 1 1 calc R
C1 C 1.3718(10) -0.0681(6) 0.6734(4) 0.0329(13) Uani 1 1 d .
H1A H 1.3409 -0.1504 0.7084 0.039 Uiso 1 1 calc R
H1B H 1.5545 -0.0464 0.6799 0.039 Uiso 1 1 calc R
C4 C 1.1596(10) 0.2855(6) 0.7458(4) 0.0347(15) Uani 1 1 d .
H4 H 1.2108 0.3754 0.7363 0.042 Uiso 1 1 calc R
C9 C 0.7664(11) 0.4993(6) 0.8246(4) 0.0380(14) Uani 1 1 d .
C6 C 0.8785(11) 0.1245(6) 0.8123(4) 0.0365(15) Uani 1 1 d .
H6 H 0.7360 0.1035 0.8477 0.044 Uiso 1 1 calc R
C13 C 0.8123(11) 0.3496(6) 0.9509(5) 0.0473(16) Uani 1 1 d .
H13 H 0.8547 0.2648 0.9755 0.057 Uiso 1 1 calc R
C10 C 0.6875(13) 0.6021(7) 0.8828(5) 0.056(2) Uani 1 1 d .
H10 H 0.6469 0.6880 0.8595 0.067 Uiso 1 1 calc R
C11 C 0.6688(15) 0.5786(8) 0.9744(5) 0.067(2) Uani 1 1 d .
H11 H 0.6178 0.6485 1.0131 0.080 Uiso 1 1 calc R
C12 C 0.7252(13) 0.4523(8) 1.0085(5) 0.063(2) Uani 1 1 d .
H12 H 0.7056 0.4347 1.0702 0.076 Uiso 1 1 calc R
O2 O 1.4846(5) -0.2215(3) 0.5284(2) 0.0209(8) Uani 1 1 d .
O4 O 0.6681(8) 0.4334(4) 0.6735(3) 0.0439(11) Uani 1 1 d .
H4A H 0.6637 0.4589 0.6204 0.066 Uiso 1 1 calc R
C14 C 0.7499(10) 0.5335(6) 0.7255(4) 0.0344(14) Uani 1 1 d .
O5 O 0.7929(9) 0.6478(4) 0.6966(3) 0.0608(14) Uani 1 1 d .
O3 O 1.0225(6) -0.1434(3) 0.5469(2) 0.0216(8) Uani 1 1 d .
O1W O 0.8692(8) 0.0798(5) 0.4539(4) 0.0400(14) Uani 0.80 1 d P
O1W' O 0.872(3) 0.1061(17) 0.5279(13) 0.021(4) Uani 0.20 1 d PU

loop_
_atom_site_aniso_label
_atom_site_aniso_U_11
_atom_site_aniso_U_22
_atom_site_aniso_U_33
_atom_site_aniso_U_23
_atom_site_aniso_U_13
_atom_site_aniso_U_12
Cu1 0.0116(2) 0.0102(3) 0.0552(4) 0.0036(3) -0.0007(2) -0.0010(3)
P1 0.0113(6) 0.0101(6) 0.0346(8) 0.0015(6) -0.0003(5) 0.0002(5)
O1 0.0116(16) 0.0103(16) 0.043(2) 0.0014(16) 0.0015(14) 0.0016(14)
C5 0.031(3) 0.030(3) 0.030(3) 0.004(3) 0.003(3) 0.003(3)
C2 0.031(3) 0.028(3) 0.037(4) -0.002(3) -0.007(3) 0.002(3)
C3 0.031(3) 0.035(3) 0.043(3) 0.003(4) 0.013(2) 0.003(3)
C8 0.035(3) 0.040(3) 0.033(3) -0.003(3) 0.005(2) 0.002(3)
C7 0.033(3) 0.026(3) 0.036(4) -0.003(3) -0.005(2) -0.002(3)
C1 0.032(3) 0.034(3) 0.032(3) -0.007(3) -0.006(2) 0.007(3)
C4 0.036(3) 0.027(3) 0.041(4) -0.006(3) 0.003(3) -0.006(3)
C9 0.041(3) 0.029(3) 0.044(4) -0.003(3) 0.004(3) 0.002(3)
C6 0.037(3) 0.042(4) 0.030(4) 0.005(3) 0.002(3) -0.003(3)
C13 0.054(4) 0.039(4) 0.049(4) -0.007(3) 0.005(3) 0.006(3)
C10 0.066(5) 0.045(4) 0.058(5) -0.008(4) 0.010(4) 0.006(3)
C11 0.090(6) 0.052(5) 0.059(5) -0.019(4) 0.019(5) 0.010(4)
C12 0.075(5) 0.075(6) 0.039(5) -0.014(4) 0.009(4) 0.004(4)
O2 0.0119(16) 0.0081(15) 0.043(2) 0.0000(16) 0.0029(15) 0.0009(14)
O4 0.068(3) 0.031(2) 0.032(3) -0.002(2) 0.007(2) -0.013(2)
C14 0.038(3) 0.026(3) 0.039(4) 0.005(3) -0.001(3) 0.000(3)
O5 0.100(4) 0.027(2) 0.055(3) 0.009(2) -0.016(3) -0.010(2)
O3 0.0109(16) 0.0122(18) 0.042(2) -0.0022(16) 0.0038(15) -0.0013(14)
O1W 0.018(2) 0.020(2) 0.082(5) 0.002(3) 0.000(3) -0.005(2)
O1W' 0.014(5) 0.022(6) 0.027(6) 0.001(4) 0.005(4) -0.004(4)

loop_
_atom_type_symbol
_atom_type_description
_atom_type_scat_dispersion_real
_atom_type_scat_dispersion_imag
_atom_type_scat_source
C C 0.0033 0.0016 'International Tables Vol C Tables 4.2.6.8 and 6.1.1.4'
H H 0.0000 0.0000 'International Tables Vol C Tables 4.2.6.8 and 6.1.1.4'
O O 0.0106 0.0060 'International Tables Vol C Tables 4.2.6.8 and 6.1.1.4'
P P 0.1023 0.0942 'International Tables Vol C Tables 4.2.6.8 and 6.1.1.4'
Cu Cu 0.3201 1.2651 'International Tables Vol C Tables 4.2.6.8 and 6.1.1.4'

loop_
_geom_angle_atom_site_label_1
_geom_angle_atom_site_label_2
_geom_angle_atom_site_label_3
_geom_angle
_geom_angle_site_symmetry_1
_geom_angle_site_symmetry_3
O3 Cu1 O1W 91.31(18) 2_756 .
O3 Cu1 O2 96.58(13) 2_756 2_856
O1W Cu1 O2 171.00(18) . 2_856
O3 Cu1 O1 171.50(15) 2_756 .
O1W Cu1 O1 86.42(16) . .
O2 Cu1 O1 86.37(12) 2_856 .
O3 Cu1 O1W' 88.3(5) 2_756 .
O1W Cu1 O1W' 32.9(5) . .
O2 Cu1 O1W' 151.2(6) 2_856 .
O1 Cu1 O1W' 85.3(5) . .
O2 P1 O3 112.64(19) . .
O2 P1 O1 110.09(17) . .
O3 P1 O1 108.80(17) . .
O2 P1 C1 108.2(2) . .
O3 P1 C1 107.7(2) . .
O1 P1 C1 109.3(2) . .
P1 O1 Cu1 137.07(18) . .
C6 C5 C4 116.2(5) . .
C6 C5 C8 122.2(5) . .
C4 C5 C8 121.4(5) . .
C7 C2 C3 117.8(5) . .
C7 C2 C1 120.7(5) . .
C3 C2 C1 121.6(5) . .
C4 C3 C2 121.0(5) . .
C4 C3 H3 119.5 . .
C2 C3 H3 119.5 . .
C13 C8 C9 116.2(5) . .
C13 C8 C5 118.6(6) . .
C9 C8 C5 125.0(5) . .
C2 C7 C6 120.5(5) . .
C2 C7 H7 119.8 . .
C6 C7 H7 119.8 . .
C2 C1 P1 117.5(4) . .
C2 C1 H1A 107.9 . .
P1 C1 H1A 107.9 . .
C2 C1 H1B 107.9 . .
P1 C1 H1B 107.9 . .
H1A C1 H1B 107.2 . .
C3 C4 C5 122.4(5) . .
C3 C4 H4 118.8 . .
C5 C4 H4 118.8 . .
C10 C9 C8 121.1(6) . .
C10 C9 C14 115.2(6) . .
C8 C9 C14 123.6(5) . .
C5 C6 C7 122.1(5) . .
C5 C6 H6 119.0 . .
C7 C6 H6 119.0 . .
C8 C13 C12 122.3(6) . .
C8 C13 H13 118.9 . .
C12 C13 H13 118.9 . .
C11 C10 C9 120.7(7) . .
C11 C10 H10 119.7 . .
C9 C10 H10 119.7 . .
C12 C11 C10 119.7(7) . .
C12 C11 H11 120.1 . .
C10 C11 H11 120.1 . .
C11 C12 C13 119.9(7) . .
C11 C12 H12 120.0 . .
C13 C12 H12 120.0 . .
P1 O2 Cu1 149.7(2) . 2_846
C14 O4 H4A 109.5 . .
O5 C14 O4 122.9(6) . .
O5 C14 C9 122.4(6) . .
O4 C14 C9 114.5(5) . .
P1 O3 Cu1 136.6(2) . 2_746
O1W' O1W Cu1 77.0(8) . .
O1W O1W' Cu1 70.1(8) . .

loop_
_geom_bond_atom_site_label_1
_geom_bond_atom_site_label_2
_geom_bond_distance
_geom_bond_site_symmetry_2
Cu1 O3 1.929(3) 2_756
Cu1 O1W 1.937(4) .
Cu1 O2 1.942(3) 2_856
Cu1 O1 1.969(3) .
Cu1 O1W' 2.007(14) .
P1 O2 1.511(3) .
P1 O3 1.521(3) .
P1 O1 1.532(4) .
P1 C1 1.789(6) .
C5 C6 1.388(7) .
C5 C4 1.396(8) .
C5 C8 1.467(8) .
C2 C7 1.377(7) .
C2 C3 1.403(9) .
C2 C1 1.507(7) .
C3 C4 1.356(8) .
C3 H3 0.9300 .
C8 C13 1.387(8) .
C8 C9 1.409(8) .
C7 C6 1.391(8) .
C7 H7 0.9300 .
C1 H1A 0.9700 .
C1 H1B 0.9700 .
C4 H4 0.9300 .
C9 C10 1.386(8) .
C9 C14 1.498(8) .
C6 H6 0.9300 .
C13 C12 1.393(8) .
C13 H13 0.9300 .
C10 C11 1.372(9) .
C10 H10 0.9300 .
C11 C12 1.364(9) .
C11 H11 0.9300 .
C12 H12 0.9300 .
O2 Cu1 1.942(3) 2_846
O4 C14 1.309(7) .
O4 H4A 0.8200 .
C14 O5 1.217(7) .
O3 Cu1 1.929(3) 2_746
O1W O1W' 1.119(18) .

loop_
_geom_hbond_atom_site_label_D
_geom_hbond_atom_site_label_H
_geom_hbond_atom_site_label_A
_geom_hbond_distance_DH
_geom_hbond_distance_HA
_geom_hbond_distance_DA
_geom_hbond_angle_DHA
_geom_hbond_site_symmetry_A
O4 H4A O1 0.82 1.86 2.676(5) 177.4 2_756

loop_
_geom_torsion_atom_site_label_1
_geom_torsion_atom_site_label_2
_geom_torsion_atom_site_label_3
_geom_torsion_atom_site_label_4
_geom_torsion
_geom_torsion_site_symmetry_1
_geom_torsion_site_symmetry_4
O2 P1 O1 Cu1 160.8(3) . .
O3 P1 O1 Cu1 36.9(4) . .
C1 P1 O1 Cu1 -80.4(3) . .
O3 Cu1 O1 P1 33.2(11) 2_756 .
O1W Cu1 O1 P1 -41.5(4) . .
O2 Cu1 O1 P1 143.9(3) 2_856 .
O1W' Cu1 O1 P1 -8.5(6) . .
C7 C2 C3 C4 3.0(8) . .
C1 C2 C3 C4 -176.0(6) . .
C6 C5 C8 C13 46.7(9) . .
C4 C5 C8 C13 -127.9(7) . .
C6 C5 C8 C9 -138.0(7) . .
C4 C5 C8 C9 47.4(9) . .
C3 C2 C7 C6 -2.3(8) . .
C1 C2 C7 C6 176.6(6) . .
C7 C2 C1 P1 100.7(6) . .
C3 C2 C1 P1 -80.4(6) . .
O2 P1 C1 C2 178.9(4) . .
O3 P1 C1 C2 -59.1(5) . .
O1 P1 C1 C2 59.0(5) . .
C2 C3 C4 C5 -0.5(9) . .
C6 C5 C4 C3 -2.6(9) . .
C8 C5 C4 C3 172.2(6) . .
C13 C8 C9 C10 3.1(9) . .
C5 C8 C9 C10 -172.3(6) . .
C13 C8 C9 C14 -172.2(5) . .
C5 C8 C9 C14 12.5(9) . .
C4 C5 C6 C7 3.3(10) . .
C8 C5 C6 C7 -171.5(6) . .
C2 C7 C6 C5 -0.8(10) . .
C9 C8 C13 C12 -1.1(9) . .
C5 C8 C13 C12 174.6(6) . .
C8 C9 C10 C11 -2.2(10) . .
C14 C9 C10 C11 173.4(6) . .
C9 C10 C11 C12 -0.8(11) . .
C10 C11 C12 C13 2.8(12) . .
C8 C13 C12 C11 -1.8(11) . .
O3 P1 O2 Cu1 -158.7(4) . 2_846
O1 P1 O2 Cu1 79.7(5) . 2_846
C1 P1 O2 Cu1 -39.7(5) . 2_846
C10 C9 C14 O5 35.2(8) . .
C8 C9 C14 O5 -149.3(6) . .
C10 C9 C14 O4 -140.2(6) . .
C8 C9 C14 O4 35.3(8) . .
O2 P1 O3 Cu1 16.4(4) . 2_746
O1 P1 O3 Cu1 138.7(3) . 2_746
C1 P1 O3 Cu1 -102.9(4) . 2_746
O3 Cu1 O1W O1W' -84.9(10) 2_756 .
O2 Cu1 O1W O1W' 123.7(16) 2_856 .
O1 Cu1 O1W O1W' 86.9(9) . .
O3 Cu1 O1W' O1W 95.0(8) 2_756 .
O2 Cu1 O1W' O1W -164.3(4) 2_856 .
O1 Cu1 O1W' O1W -90.7(8) . .
